data_4111365
loop_
_publ_author_name
'Jun Yang'
'Mahender B. Dewal'
'Salvatore Profeta'
'Mark D. Smith'
'Youyong Li'
'Linda S. Shimizu'

_publ_section_title
;
 Origins of Selectivity for the [2+2] Cycloaddition of \a,\b-unsaturated
 Ketones within a Porous Self-assembled Organic Framework
;
_journal_name_full 'Journal of the American Chemical Society'
_journal_page_first 612
_journal_page_last 621
_journal_paper_doi 10.1021/ja076001+
_journal_volume 130
_journal_year 2008
_chemical_formula_moiety 'C12 H16 O2'
_chemical_formula_sum 'C12 H16 O2'
_chemical_formula_weight 192.25
_chemical_name_systematic
; 
 ? 
;
_space_group_IT_number 14
_symmetry_cell_setting monoclinic
_symmetry_space_group_name_Hall '-P 2yn'
_symmetry_space_group_name_H-M 'P 1 21/n 1'
_atom_sites_solution_hydrogens geom
_atom_sites_solution_primary direct
_atom_sites_solution_secondary difmap
_audit_creation_method SHELXL-97
_cell_angle_alpha 90.00
_cell_angle_beta 99.693(2)
_cell_angle_gamma 90.00
_cell_formula_units_Z 2
_cell_length_a 7.0223(7)
_cell_length_b 6.4259(7)
_cell_length_c 10.9846(11)
_cell_measurement_reflns_used 2964
_cell_measurement_temperature 150(1)
_cell_measurement_theta_max 26.283
_cell_measurement_theta_min 3.215
_cell_volume 488.60(9)
_computing_cell_refinement 'SAINT-Plus Version 6.45 (Bruker, 2001)'
_computing_data_collection 'SMART Version 5.625 (Bruker, 2001)'
_computing_data_reduction 'SAINT-Plus Version 6.45'
_computing_molecular_graphics various
_computing_publication_material 'SHELXTL Version 6.14 (Bruker, 2000)'
_computing_structure_refinement 'SHELXL-97 (Sheldrick, 1997)'
_computing_structure_solution 'SHELXS-97 (Sheldrick, 1990)'
_diffrn_ambient_temperature 150(1)
_diffrn_measured_fraction_theta_full 1.000
_diffrn_measured_fraction_theta_max 1.000
_diffrn_measurement_device_type 'Bruker SMART APEX CCD diffractometer'
_diffrn_measurement_method 'omega scans'
_diffrn_radiation_monochromator graphite
_diffrn_radiation_source 'fine-focus sealed tube'
_diffrn_radiation_type MoK\a
_diffrn_radiation_wavelength 0.71073
_diffrn_reflns_av_R_equivalents 0.0578
_diffrn_reflns_av_sigmaI/netI 0.0313
_diffrn_reflns_limit_h_max 8
_diffrn_reflns_limit_h_min -8
_diffrn_reflns_limit_k_max 7
_diffrn_reflns_limit_k_min -7
_diffrn_reflns_limit_l_max 13
_diffrn_reflns_limit_l_min -13
_diffrn_reflns_number 4987
_diffrn_reflns_theta_full 25.00
_diffrn_reflns_theta_max 25.00
_diffrn_reflns_theta_min 3.22
_diffrn_standards_decay_% <1
_exptl_absorpt_coefficient_mu 0.087
_exptl_absorpt_correction_type none
_exptl_crystal_colour colorless
_exptl_crystal_density_diffrn 1.307
_exptl_crystal_density_meas 0
_exptl_crystal_description plate
_exptl_crystal_F_000 208
_exptl_crystal_size_max 0.48
_exptl_crystal_size_mid 0.30
_exptl_crystal_size_min 0.12
_refine_diff_density_max 0.307
_refine_diff_density_min -0.181
_refine_diff_density_rms 0.046
_refine_ls_extinction_method none
_refine_ls_goodness_of_fit_ref 1.062
_refine_ls_hydrogen_treatment refU
_refine_ls_matrix_type full
_refine_ls_number_parameters 73
_refine_ls_number_reflns 867
_refine_ls_number_restraints 0
_refine_ls_restrained_S_all 1.062
_refine_ls_R_factor_all 0.0431
_refine_ls_R_factor_gt 0.0400
_refine_ls_shift/su_max 0.000
_refine_ls_shift/su_mean 0.000
_refine_ls_structure_factor_coef Fsqd
_refine_ls_weighting_details 'calc w=1/[\s^2^(Fo^2^)+(0.0566P)^2^+0.1784P] where P=(Fo^2^+2Fc^2^)/3'
_refine_ls_weighting_scheme calc
_refine_ls_wR_factor_gt 0.1037
_refine_ls_wR_factor_ref 0.1068
_reflns_number_gt 781
_reflns_number_total 867
_reflns_threshold_expression >2sigma(I)
_cod_data_source_file ja076001-file002.cif
_cod_data_source_block mecp2m
_cod_original_sg_symbol_H-M 'P 21/n'
_cod_database_code 4111365

loop_
_symmetry_equiv_pos_as_xyz
'x, y, z'
'-x+1/2, y+1/2, -z+1/2'
'-x, -y, -z'
'x-1/2, -y-1/2, z-1/2'

loop_
_atom_site_label
_atom_site_type_symbol
_atom_site_fract_x
_atom_site_fract_y
_atom_site_fract_z
_atom_site_U_iso_or_equiv
_atom_site_adp_type
_atom_site_occupancy
_atom_site_symmetry_multiplicity
_atom_site_calc_flag
_atom_site_refinement_flags
C1 C 0.3141(2) 0.0711(2) 0.32081(13) 0.0220(4) Uani 1 1 d .
C2 C 0.3716(2) 0.0925(2) 0.46017(13) 0.0213(4) Uani 1 1 d .
C3 C 0.59306(19) 0.1315(2) 0.48169(13) 0.0214(4) Uani 1 1 d .
H3 H 0.6350 0.2461 0.5419 0.023(4) Uiso 1 1 calc R
C4 C 0.6515(2) 0.1676(2) 0.35471(13) 0.0253(4) Uani 1 1 d .
H4A H 0.6611 0.3183 0.3381 0.037(5) Uiso 1 1 calc R
H4B H 0.7778 0.1018 0.3509 0.031(4) Uiso 1 1 calc R
C5 C 0.4920(2) 0.0676(2) 0.26093(13) 0.0255(4) Uani 1 1 d .
H5A H 0.4704 0.1477 0.1829 0.034(4) Uiso 1 1 calc R
H5B H 0.5268 -0.0771 0.2428 0.034(5) Uiso 1 1 calc R
C6 C 0.2398(2) 0.2416(2) 0.51357(13) 0.0273(4) Uani 1 1 d .
H6A H 0.2472 0.3796 0.4767 0.037(5) Uiso 1 1 calc R
H6B H 0.2805 0.2508 0.6032 0.037(5) Uiso 1 1 calc R
H6C H 0.1065 0.1906 0.4953 0.036(5) Uiso 1 1 calc R
O1 O 0.14913(14) 0.05564(16) 0.26698(9) 0.0280(3) Uani 1 1 d .

loop_
_atom_site_aniso_label
_atom_site_aniso_U_11
_atom_site_aniso_U_22
_atom_site_aniso_U_33
_atom_site_aniso_U_23
_atom_site_aniso_U_13
_atom_site_aniso_U_12
C1 0.0247(8) 0.0159(7) 0.0250(8) 0.0014(5) 0.0027(6) -0.0002(5)
C2 0.0214(7) 0.0196(7) 0.0229(8) 0.0003(5) 0.0035(5) -0.0007(5)
C3 0.0217(7) 0.0194(7) 0.0227(7) -0.0004(5) 0.0026(5) -0.0023(5)
C4 0.0240(8) 0.0254(8) 0.0265(8) 0.0035(6) 0.0047(6) -0.0028(6)
C5 0.0269(8) 0.0280(8) 0.0217(7) 0.0009(6) 0.0041(6) -0.0002(6)
C6 0.0278(8) 0.0275(8) 0.0268(8) -0.0009(6) 0.0048(6) 0.0042(6)
O1 0.0243(6) 0.0303(6) 0.0275(6) 0.0001(4) -0.0012(4) -0.0015(4)

loop_
_atom_type_symbol
_atom_type_description
_atom_type_scat_dispersion_real
_atom_type_scat_dispersion_imag
_atom_type_scat_source
C C 0.0033 0.0016 'International Tables Vol C Tables 4.2.6.8 and 6.1.1.4'
H H 0.0000 0.0000 'International Tables Vol C Tables 4.2.6.8 and 6.1.1.4'
O O 0.0106 0.0060 'International Tables Vol C Tables 4.2.6.8 and 6.1.1.4'

loop_
_geom_angle_atom_site_label_1
_geom_angle_atom_site_label_2
_geom_angle_atom_site_label_3
_geom_angle
_geom_angle_site_symmetry_1
_geom_angle_site_symmetry_3
O1 C1 C5 125.45(13) . .
O1 C1 C2 124.58(13) . .
C5 C1 C2 109.96(11) . .
C6 C2 C1 111.72(11) . .
C6 C2 C3 119.97(12) . .
C1 C2 C3 104.87(11) . .
C6 C2 C3 118.98(12) . 3_656
C1 C2 C3 108.77(11) . 3_656
C3 C2 C3 90.02(10) . 3_656
C4 C3 C2 107.45(11) . .
C4 C3 C2 117.22(11) . 3_656
C2 C3 C2 89.98(10) . 3_656
C4 C3 H3 113.3 . .
C2 C3 H3 113.3 . .
C2 C3 H3 113.3 3_656 .
C5 C4 C3 105.70(11) . .
C5 C4 H4A 110.6 . .
C3 C4 H4A 110.6 . .
C5 C4 H4B 110.6 . .
C3 C4 H4B 110.6 . .
H4A C4 H4B 108.7 . .
C1 C5 C4 105.46(11) . .
C1 C5 H5A 110.6 . .
C4 C5 H5A 110.6 . .
C1 C5 H5B 110.6 . .
C4 C5 H5B 110.6 . .
H5A C5 H5B 108.8 . .
C2 C6 H6A 109.5 . .
C2 C6 H6B 109.5 . .
H6A C6 H6B 109.5 . .
C2 C6 H6C 109.5 . .
H6A C6 H6C 109.5 . .
H6B C6 H6C 109.5 . .

loop_
_geom_bond_atom_site_label_1
_geom_bond_atom_site_label_2
_geom_bond_distance
_geom_bond_site_symmetry_2
C1 O1 1.2126(17) .
C1 C5 1.507(2) .
C1 C2 1.5223(19) .
C2 C6 1.5169(19) .
C2 C3 1.5538(19) .
C2 C3 1.5774(18) 3_656
C3 C4 1.536(2) .
C3 H3 1.0000 .
C4 C5 1.530(2) .
C4 H4A 0.9900 .
C4 H4B 0.9900 .
C5 H5A 0.9900 .
C5 H5B 0.9900 .
C6 H6A 0.9800 .
C6 H6B 0.9800 .
C6 H6C 0.9800 .

loop_
_geom_torsion_atom_site_label_1
_geom_torsion_atom_site_label_2
_geom_torsion_atom_site_label_3
_geom_torsion_atom_site_label_4
_geom_torsion
_geom_torsion_site_symmetry_1
_geom_torsion_site_symmetry_4
O1 C1 C2 C6 -42.44(18) . .
C5 C1 C2 C6 138.77(12) . .
O1 C1 C2 C3 -173.90(13) . .
C5 C1 C2 C3 7.31(14) . .
O1 C1 C2 C3 90.90(15) . 3_656
C5 C1 C2 C3 -87.89(13) . 3_656
C6 C2 C3 C4 -117.34(14) . .
C1 C2 C3 C4 9.19(14) . .
C3 C2 C3 C4 118.64(13) 3_656 .
C6 C2 C3 C2 124.02(15) . 3_656
C1 C2 C3 C2 -109.46(12) . 3_656
C3 C2 C3 C2 0.0 3_656 3_656
C2 C3 C4 C5 -21.91(15) . .
C2 C3 C4 C5 77.37(14) 3_656 .
O1 C1 C5 C4 160.29(13) . .
C2 C1 C5 C4 -20.93(15) . .
C3 C4 C5 C1 26.01(14) . .
